data_7017352
loop_
_publ_author_name
'Wang, Feng'
'Ke, Xiaohuan'
'Zhao, Jinbo'
'Deng, Kejian'
'Leng, Xiaoke'
'Tian, Zhengfang'
'Wen, Lili'
'Li, Dongfeng'

_publ_section_title
;
 Six new metal-organic frameworks with multi-carboxylic acids and
 imidazole-based spacers: syntheses, structures and properties.
;
_journal_issue 44
_journal_name_full 'Dalton transactions (Cambridge, England : 2003)'
_journal_page_first 11856
_journal_page_last 11865
_journal_paper_doi 10.1039/c1dt11130b
_journal_volume 40
_journal_year 2011
_chemical_formula_moiety 'C68 H46 N8 Ni3 O18, 1.2(H2 O), 2(H0.80 O0.40)'
_chemical_formula_sum 'C68 H50 N8 Ni3 O20'
_chemical_formula_weight 1475.29
_chemical_name_systematic
;
?
;
_space_group_IT_number 70
_symmetry_cell_setting orthorhombic
_symmetry_space_group_name_Hall '-F 2uv 2vw'
_symmetry_space_group_name_H-M 'F d d d :2'
_atom_sites_solution_hydrogens geom
_atom_sites_solution_primary direct
_atom_sites_solution_secondary difmap
_audit_creation_method SHELXL-97
_cell_angle_alpha 90.00
_cell_angle_beta 90.00
_cell_angle_gamma 90.00
_cell_formula_units_Z 16
_cell_length_a 16.292(4)
_cell_length_b 30.712(8)
_cell_length_c 51.727(14)
_cell_measurement_reflns_used 5813
_cell_measurement_temperature 291(2)
_cell_measurement_theta_max 23.57
_cell_measurement_theta_min 2.14
_cell_volume 25882(12)
_computing_cell_refinement SMART
_computing_data_collection 'SMART (Bruker, 2000)'
_computing_data_reduction 'SAINT (Bruker, 2000)'
_computing_molecular_graphics SHELXTL
_computing_publication_material SHELXTL
_computing_structure_refinement SHELXTL
_computing_structure_solution 'SHELXTL (Bruker, 2000)'
_diffrn_ambient_temperature 291(2)
_diffrn_measured_fraction_theta_full 1.000
_diffrn_measured_fraction_theta_max 1.000
_diffrn_measurement_device_type 'Bruker Smart Apex CCD '
_diffrn_measurement_method 'phi and omega scans'
_diffrn_radiation_monochromator graphite
_diffrn_radiation_source 'sealed tube'
_diffrn_radiation_type MoK\a
_diffrn_radiation_wavelength 0.71073
_diffrn_reflns_av_R_equivalents 0.0655
_diffrn_reflns_av_sigmaI/netI 0.0381
_diffrn_reflns_limit_h_max 19
_diffrn_reflns_limit_h_min -20
_diffrn_reflns_limit_k_max 37
_diffrn_reflns_limit_k_min -37
_diffrn_reflns_limit_l_max 63
_diffrn_reflns_limit_l_min -63
_diffrn_reflns_number 49638
_diffrn_reflns_theta_full 26.00
_diffrn_reflns_theta_max 26.00
_diffrn_reflns_theta_min 1.47
_exptl_absorpt_coefficient_mu 0.948
_exptl_absorpt_correction_T_max 0.8186
_exptl_absorpt_correction_T_min 0.7773
_exptl_absorpt_correction_type multi-scan
_exptl_absorpt_process_details 'SADABS; Bruker, 2000'
_exptl_crystal_colour block
_exptl_crystal_density_diffrn 1.514
_exptl_crystal_density_method 'not measured'
_exptl_crystal_description green
_exptl_crystal_F_000 12128
_exptl_crystal_size_max 0.28
_exptl_crystal_size_mid 0.24
_exptl_crystal_size_min 0.22
_refine_diff_density_max 0.414
_refine_diff_density_min -0.621
_refine_diff_density_rms 0.059
_refine_ls_extinction_method none
_refine_ls_goodness_of_fit_ref 1.059
_refine_ls_hydrogen_treatment constr
_refine_ls_matrix_type full
_refine_ls_number_parameters 489
_refine_ls_number_reflns 6374
_refine_ls_number_restraints 0
_refine_ls_restrained_S_all 1.059
_refine_ls_R_factor_all 0.0700
_refine_ls_R_factor_gt 0.0517
_refine_ls_shift/su_max 0.000
_refine_ls_shift/su_mean 0.000
_refine_ls_structure_factor_coef Fsqd
_refine_ls_weighting_details 'calc w=1/[\s^2^(Fo^2^)+(0.09P)^2^+1.99P] where P=(Fo^2^+2Fc^2^)/3'
_refine_ls_weighting_scheme calc
_refine_ls_wR_factor_gt 0.1369
_refine_ls_wR_factor_ref 0.1444
_reflns_number_gt 5019
_reflns_number_total 6374
_reflns_threshold_expression >2sigma(I)
_cod_data_source_file c1dt11130b.txt
_cod_data_source_block 4
_cod_depositor_comments
;
The following automatic conversions were performed:

'_symmetry_cell_setting' value 'Orthorhombic' changed to
'orthorhombic' according to
/home/saulius/struct/CIF-dictionaries/cif_core.dic dictionary named
'cif_core.dic' version 2.4.1 from 2010-06-29.

Automatic conversion script
Id: cif_fix_values 1715 2011-07-08 13:25:40Z adriana 
;
_cod_original_cell_volume 25881(12)
_cod_original_sg_symbol_H-M 'Fddd '
_cod_database_code 7017352

loop_
_symmetry_equiv_pos_as_xyz
'x, y, z'
'-x+3/4, -y+3/4, z'
'-x+3/4, y, -z+3/4'
'x, -y+3/4, -z+3/4'
'x, y+1/2, z+1/2'
'-x+3/4, -y+5/4, z+1/2'
'-x+3/4, y+1/2, -z+5/4'
'x, -y+5/4, -z+5/4'
'x+1/2, y, z+1/2'
'-x+5/4, -y+3/4, z+1/2'
'-x+5/4, y, -z+5/4'
'x+1/2, -y+3/4, -z+5/4'
'x+1/2, y+1/2, z'
'-x+5/4, -y+5/4, z'
'-x+5/4, y+1/2, -z+3/4'
'x+1/2, -y+5/4, -z+3/4'
'-x, -y, -z'
'x-3/4, y-3/4, -z'
'x-3/4, -y, z-3/4'
'-x, y-3/4, z-3/4'
'-x, -y+1/2, -z+1/2'
'x-3/4, y-1/4, -z+1/2'
'x-3/4, -y+1/2, z-1/4'
'-x, y-1/4, z-1/4'
'-x+1/2, -y, -z+1/2'
'x-1/4, y-3/4, -z+1/2'
'x-1/4, -y, z-1/4'
'-x+1/2, y-3/4, z-1/4'
'-x+1/2, -y+1/2, -z'
'x-1/4, y-1/4, -z'
'x-1/4, -y+1/2, z-3/4'
'-x+1/2, y-1/4, z-3/4'

loop_
_atom_site_label
_atom_site_type_symbol
_atom_site_fract_x
_atom_site_fract_y
_atom_site_fract_z
_atom_site_U_iso_or_equiv
_atom_site_adp_type
_atom_site_occupancy
_atom_site_symmetry_multiplicity
_atom_site_calc_flag
_atom_site_refinement_flags
_atom_site_disorder_assembly
_atom_site_disorder_group
C1 C 1.17698(19) -0.04537(10) 0.52636(6) 0.0371(7) Uani 1 1 d . . .
C2 C 1.15867(18) -0.08469(10) 0.51381(6) 0.0377(7) Uani 1 1 d . . .
C3 C 1.2168(2) -0.10269(11) 0.49700(7) 0.0431(8) Uani 1 1 d . . .
H3 H 1.2047 -0.1286 0.4885 0.052 Uiso 1 1 calc R . .
C4 C 1.2930(2) -0.08254(11) 0.49264(6) 0.0414(7) Uani 1 1 d . . .
H4 H 1.3308 -0.0944 0.4811 0.050 Uiso 1 1 calc R . .
C5 C 1.3102(2) -0.04405(10) 0.50619(6) 0.0390(7) Uani 1 1 d . . .
C6 C 1.2545(2) -0.02594(11) 0.52341(7) 0.0431(8) Uani 1 1 d . . .
H6 H 1.2683 -0.0013 0.5329 0.052 Uiso 1 1 calc R . .
C7 C 1.11875(19) -0.02241(10) 0.54395(6) 0.0387(7) Uani 1 1 d . . .
C8 C 1.3922(2) -0.02256(11) 0.50310(6) 0.0400(7) Uani 1 1 d . . .
C9 C 1.08371(19) -0.11159(10) 0.51780(6) 0.0379(7) Uani 1 1 d . . .
C10 C 1.0794(2) -0.13705(10) 0.53957(6) 0.0414(7) Uani 1 1 d . . .
H10 H 1.1189 -0.1338 0.5524 0.050 Uiso 1 1 calc R . .
C11 C 1.01656(19) -0.16797(11) 0.54286(7) 0.0414(7) Uani 1 1 d . . .
H11 H 1.0135 -0.1842 0.5580 0.050 Uiso 1 1 calc R . .
C12 C 0.95929(19) -0.17407(11) 0.52340(6) 0.0395(7) Uani 1 1 d . . .
C13 C 0.96374(19) -0.14871(11) 0.50135(6) 0.0381(7) Uani 1 1 d . . .
H13 H 0.9260 -0.1531 0.4881 0.046 Uiso 1 1 calc R . .
C14 C 1.0238(2) -0.11675(10) 0.49862(6) 0.0384(7) Uani 1 1 d . . .
C15 C 1.0190(2) -0.08888(12) 0.47527(6) 0.0438(8) Uani 1 1 d . . .
C16 C 0.8592(2) -0.04344(10) 0.52598(6) 0.0405(7) Uani 1 1 d . . .
C17 C 0.8718(2) 0.09692(11) 0.57983(6) 0.0422(8) Uani 1 1 d . A .
H17 H 0.9216 0.1105 0.5833 0.051 Uiso 1 1 calc R . .
C18 C 0.7809(2) 0.04905(11) 0.56918(6) 0.0432(8) Uani 1 1 d . . .
H18 H 0.7562 0.0232 0.5639 0.052 Uiso 1 1 calc R . .
C19 C 0.7413(2) 0.08710(11) 0.57468(7) 0.0451(8) Uani 1 1 d . A .
H19 H 0.6849 0.0917 0.5739 0.054 Uiso 1 1 calc R . .
C20 C 0.7855(2) 0.16164(12) 0.58701(7) 0.0426(8) Uani 0.50 1 d P A 1
C21 C 0.7254(4) 0.1731(2) 0.60717(13) 0.0436(15) Uani 0.50 1 d P A 1
H21A H 0.6952 0.1518 0.6157 0.052 Uiso 0.50 1 calc PR A 1
C22 C 0.7159(4) 0.2161(2) 0.61280(14) 0.0459(16) Uani 0.50 1 d P A 1
H22A H 0.6783 0.2240 0.6255 0.055 Uiso 0.50 1 calc PR A 1
C23 C 0.7655(2) 0.25291(11) 0.59875(7) 0.0426(7) Uani 0.50 1 d P A 1
C24 C 0.8208(4) 0.2367(2) 0.58086(13) 0.0451(16) Uani 0.50 1 d P A 1
H24A H 0.8541 0.2567 0.5723 0.054 Uiso 0.50 1 calc PR A 1
C25 C 0.8309(4) 0.1911(2) 0.57445(13) 0.0409(14) Uani 0.50 1 d P A 1
H25A H 0.8683 0.1825 0.5619 0.049 Uiso 0.50 1 calc PR A 1
C26 C 0.7573(2) 0.29587(11) 0.60605(6) 0.0402(7) Uani 1 1 d . . .
C27 C 0.7535(2) 0.30780(12) 0.63229(7) 0.0463(8) Uani 1 1 d . A .
H27 H 0.7537 0.2863 0.6450 0.056 Uiso 1 1 calc R . .
C28 C 0.7495(2) 0.35090(12) 0.63942(7) 0.0469(8) Uani 1 1 d . . .
H28 H 0.7425 0.3577 0.6568 0.056 Uiso 1 1 calc R A .
C29 C 0.75530(19) 0.38391(11) 0.62211(6) 0.0415(7) Uani 1 1 d . A .
C30 C 0.7615(2) 0.37384(11) 0.59621(6) 0.0415(7) Uani 1 1 d . . .
H30 H 0.7648 0.3961 0.5841 0.050 Uiso 1 1 calc R A .
C31 C 0.7629(2) 0.33112(11) 0.58819(7) 0.0423(7) Uani 1 1 d . A .
H31 H 0.7676 0.3251 0.5706 0.051 Uiso 1 1 calc R . .
C32 C 0.7792(2) 0.43958(11) 0.65524(6) 0.0423(7) Uani 1 1 d . A .
H32 H 0.7939 0.4206 0.6685 0.051 Uiso 1 1 calc R . .
C33 C 0.7512(2) 0.49803(12) 0.63332(7) 0.0490(9) Uani 1 1 d . A .
H33 H 0.7434 0.5272 0.6291 0.059 Uiso 1 1 calc R . .
C34 C 0.73937(19) 0.46412(11) 0.61698(7) 0.0423(8) Uani 1 1 d . A .
H34 H 0.7225 0.4656 0.5998 0.051 Uiso 1 1 calc R . .
C20' C 0.7855(2) 0.16164(12) 0.58701(7) 0.0426(8) Uani 0.50 1 d P A 2
C21' C 0.8205(4) 0.1810(2) 0.60927(13) 0.0441(16) Uani 0.50 1 d P A 2
H21B H 0.8491 0.1640 0.6211 0.053 Uiso 0.50 1 calc PR A 2
C22' C 0.8119(4) 0.2272(2) 0.61347(13) 0.0428(15) Uani 0.50 1 d P A 2
H22B H 0.8402 0.2397 0.6272 0.051 Uiso 0.50 1 calc PR A 2
C23' C 0.7655(2) 0.25291(11) 0.59875(7) 0.0426(7) Uani 0.50 1 d P A 2
C24' C 0.7247(4) 0.2369(2) 0.57915(12) 0.0438(16) Uani 0.50 1 d P A 2
H24B H 0.6906 0.2549 0.5695 0.053 Uiso 0.50 1 calc PR A 2
C25' C 0.7330(4) 0.1864(2) 0.57155(13) 0.0421(15) Uani 0.50 1 d P A 2
H25B H 0.7046 0.1743 0.5577 0.050 Uiso 0.50 1 calc PR A 2
N1 N 0.86362(18) 0.05542(9) 0.57272(5) 0.0450(6) Uani 1 1 d . . .
N2 N 0.79766(17) 0.11650(10) 0.58130(5) 0.0442(7) Uani 1 1 d . . .
N3 N 0.75736(16) 0.42682(9) 0.63093(5) 0.0417(6) Uani 1 1 d . . .
N4 N 0.77674(15) 0.48299(8) 0.65748(5) 0.0362(6) Uani 1 1 d . . .
Ni1 Ni 1.0000 0.0000 0.5000 0.04242(18) Uani 1 2 d S . .
Ni2 Ni 0.95561(3) 0.016044(14) 0.559138(8) 0.04079(15) Uani 1 1 d . . .
O1 O 1.04339(13) -0.01892(7) 0.53694(4) 0.0392(5) Uani 1 1 d . . .
O2 O 1.14623(14) -0.00872(7) 0.56460(4) 0.0417(5) Uani 1 1 d . . .
O3 O 1.40734(15) 0.01055(8) 0.51566(5) 0.0464(6) Uani 1 1 d . . .
O4 O 1.44172(14) -0.03984(7) 0.48740(4) 0.0439(6) Uani 1 1 d . . .
H4B H 1.4845 -0.0441 0.4964 0.053 Uiso 1 1 d R . .
O5 O 1.04671(14) -0.05014(8) 0.47606(4) 0.0433(5) Uani 1 1 d . . .
O6 O 0.98654(14) -0.10436(8) 0.45566(4) 0.0449(6) Uani 1 1 d . . .
O7 O 0.89900(14) -0.03499(8) 0.50584(4) 0.0422(5) Uani 1 1 d . . .
O8 O 0.86989(13) -0.02759(7) 0.54808(4) 0.0403(5) Uani 1 1 d . . .
O1W O 1.04491(14) 0.05635(8) 0.57823(4) 0.0439(6) Uani 1 1 d . . .
H1WB H 1.0780 0.0403 0.5867 0.053 Uiso 1 1 d R . .
H1WC H 1.0714 0.0709 0.5670 0.053 Uiso 1 1 d R . .
O2W O 0.9702(2) 0.82367(13) 0.42587(7) 0.0482(10) Uani 0.60 1 d P . .
H2WA H 0.9891 0.8438 0.4354 0.058 Uiso 0.60 1 d PR . .
H2WD H 0.9733 0.7966 0.4291 0.058 Uiso 0.60 1 d PR . .
O3W O 0.0143(3) 0.1250 0.6250 0.0485(10) Uani 0.80 2 d SP . .
H3WF H 0.0629 0.1179 0.6209 0.058 Uiso 0.40 1 d PR . .
H3WE H 0.0102 0.1526 0.6252 0.058 Uiso 0.40 1 d PR . .

loop_
_atom_site_aniso_label
_atom_site_aniso_U_11
_atom_site_aniso_U_22
_atom_site_aniso_U_33
_atom_site_aniso_U_23
_atom_site_aniso_U_13
_atom_site_aniso_U_12
C1 0.0360(16) 0.0346(16) 0.0407(17) 0.0063(13) -0.0035(13) -0.0118(13)
C2 0.0318(15) 0.0359(16) 0.0454(18) 0.0087(13) -0.0041(13) -0.0076(12)
C3 0.0401(17) 0.0417(18) 0.0475(18) -0.0070(15) 0.0056(14) -0.0178(15)
C4 0.0358(16) 0.0430(18) 0.0454(18) -0.0085(14) 0.0072(13) -0.0164(14)
C5 0.0430(17) 0.0361(16) 0.0378(16) 0.0043(13) 0.0083(13) -0.0137(14)
C6 0.0371(16) 0.0427(18) 0.0496(19) -0.0034(15) 0.0019(14) -0.0154(14)
C7 0.0389(17) 0.0416(18) 0.0358(16) 0.0059(13) -0.0073(13) -0.0105(13)
C8 0.0358(16) 0.0389(17) 0.0452(18) -0.0109(14) 0.0073(14) -0.0131(13)
C9 0.0349(15) 0.0389(17) 0.0400(17) -0.0047(13) 0.0033(13) -0.0102(13)
C10 0.0398(17) 0.0422(18) 0.0421(17) 0.0043(14) -0.0145(13) -0.0213(14)
C11 0.0358(16) 0.0422(18) 0.0462(19) 0.0063(14) -0.0122(14) -0.0125(13)
C12 0.0363(16) 0.0419(17) 0.0403(17) 0.0008(14) -0.0065(13) -0.0198(13)
C13 0.0345(16) 0.0400(17) 0.0398(17) -0.0021(13) -0.0005(13) -0.0141(14)
C14 0.0371(16) 0.0383(17) 0.0398(17) -0.0041(13) 0.0003(13) -0.0093(14)
C15 0.0432(18) 0.0491(19) 0.0391(18) 0.0103(15) -0.0037(14) -0.0143(15)
C16 0.0434(18) 0.0317(16) 0.0465(19) 0.0032(14) -0.0012(14) -0.0125(13)
C17 0.0400(17) 0.0444(18) 0.0423(18) -0.0112(14) -0.0049(14) -0.0029(14)
C18 0.0428(18) 0.0458(19) 0.0409(18) -0.0103(15) 0.0139(14) -0.0144(14)
C19 0.0403(18) 0.049(2) 0.0462(19) -0.0102(15) 0.0003(14) -0.0032(15)
C20 0.0390(17) 0.0502(19) 0.0386(17) -0.0143(15) -0.0088(14) 0.0019(15)
C21 0.052(4) 0.034(3) 0.044(4) -0.015(3) 0.003(3) 0.001(3)
C22 0.043(4) 0.040(4) 0.054(4) -0.019(3) 0.012(3) -0.010(3)
C23 0.0423(18) 0.0425(18) 0.0430(18) -0.0077(15) -0.0062(14) 0.0019(14)
C24 0.043(4) 0.056(4) 0.037(3) -0.006(3) -0.005(3) 0.009(3)
C25 0.038(3) 0.042(3) 0.043(4) -0.013(3) -0.009(3) 0.011(3)
C26 0.0425(17) 0.0426(18) 0.0355(17) 0.0018(13) -0.0036(13) 0.0006(14)
C27 0.051(2) 0.0477(19) 0.0400(18) -0.0009(15) 0.0124(15) 0.0035(16)
C28 0.050(2) 0.048(2) 0.0433(18) -0.0128(15) 0.0121(15) -0.0154(16)
C29 0.0382(17) 0.0471(19) 0.0392(17) -0.0072(14) -0.0086(13) -0.0085(14)
C30 0.0415(17) 0.0424(18) 0.0407(17) -0.0104(14) -0.0127(14) 0.0049(14)
C31 0.0413(18) 0.0453(18) 0.0402(18) 0.0044(14) -0.0050(14) -0.0068(14)
C32 0.0444(18) 0.0407(17) 0.0419(17) -0.0040(14) -0.0107(14) 0.0088(14)
C33 0.052(2) 0.048(2) 0.047(2) 0.0187(16) -0.0150(16) -0.0157(16)
C34 0.0368(17) 0.0447(18) 0.0454(18) 0.0107(15) -0.0084(13) -0.0084(14)
C20' 0.0390(17) 0.0502(19) 0.0386(17) -0.0143(15) -0.0088(14) 0.0019(15)
C21' 0.047(4) 0.044(4) 0.042(3) -0.021(3) -0.012(3) 0.016(3)
C22' 0.044(4) 0.038(3) 0.047(4) -0.004(3) 0.000(3) -0.011(3)
C23' 0.0423(18) 0.0425(18) 0.0430(18) -0.0077(15) -0.0062(14) 0.0019(14)
C24' 0.044(4) 0.057(4) 0.030(3) -0.015(3) 0.016(3) 0.013(3)
C25' 0.051(4) 0.035(3) 0.040(3) 0.012(3) 0.004(3) -0.009(3)
N1 0.0474(16) 0.0464(15) 0.0412(15) -0.0010(12) 0.0086(12) -0.0029(13)
N2 0.0454(16) 0.0516(17) 0.0355(15) -0.0215(12) -0.0071(12) 0.0034(13)
N3 0.0398(15) 0.0447(16) 0.0406(15) 0.0002(12) -0.0022(12) 0.0084(12)
N4 0.0305(13) 0.0360(13) 0.0420(15) 0.0095(11) 0.0012(11) -0.0165(11)
Ni1 0.0433(3) 0.0476(4) 0.0363(3) -0.0159(3) -0.0046(2) 0.0010(3)
Ni2 0.0371(2) 0.0442(3) 0.0411(3) -0.00654(18) -0.00798(17) -0.00993(18)
O1 0.0387(12) 0.0414(12) 0.0373(12) -0.0058(9) -0.0076(9) -0.0060(9)
O2 0.0423(12) 0.0358(12) 0.0470(13) -0.0136(10) -0.0096(10) -0.0062(9)
O3 0.0464(13) 0.0450(13) 0.0480(13) -0.0145(11) 0.0145(11) -0.0164(10)
O4 0.0413(12) 0.0444(13) 0.0461(13) -0.0148(10) 0.0144(10) -0.0126(10)
O5 0.0433(12) 0.0504(14) 0.0362(12) -0.0145(10) -0.0063(9) 0.0024(10)
O6 0.0406(12) 0.0499(14) 0.0441(13) 0.0116(11) -0.0113(10) -0.0096(10)
O7 0.0440(12) 0.0481(13) 0.0347(11) -0.0162(10) -0.0042(10) 0.0008(10)
O8 0.0392(12) 0.0372(12) 0.0444(13) -0.0029(10) 0.0044(10) -0.0159(9)
O1W 0.0418(12) 0.0494(14) 0.0406(12) 0.0006(10) -0.0166(10) -0.0166(10)
O2W 0.057(2) 0.044(2) 0.043(2) -0.0065(17) 0.0149(18) -0.0225(19)
O3W 0.054(2) 0.048(2) 0.043(2) -0.0158(19) 0.000 0.000

loop_
_atom_type_symbol
_atom_type_description
_atom_type_scat_dispersion_real
_atom_type_scat_dispersion_imag
_atom_type_scat_source
C C 0.0033 0.0016 'International Tables Vol C Tables 4.2.6.8 and 6.1.1.4'
H H 0.0000 0.0000 'International Tables Vol C Tables 4.2.6.8 and 6.1.1.4'
N N 0.0061 0.0033 'International Tables Vol C Tables 4.2.6.8 and 6.1.1.4'
O O 0.0106 0.0060 'International Tables Vol C Tables 4.2.6.8 and 6.1.1.4'
Ni Ni 0.3393 1.1124 'International Tables Vol C Tables 4.2.6.8 and 6.1.1.4'

loop_
_geom_angle_atom_site_label_1
_geom_angle_atom_site_label_2
_geom_angle_atom_site_label_3
_geom_angle
_geom_angle_site_symmetry_1
_geom_angle_site_symmetry_3
C2 C1 C6 120.4(3) . .
C2 C1 C7 123.6(3) . .
C6 C1 C7 115.9(3) . .
C3 C2 C1 118.9(3) . .
C3 C2 C9 114.9(3) . .
C1 C2 C9 126.0(3) . .
C2 C3 C4 121.6(3) . .
C2 C3 H3 119.2 . .
C4 C3 H3 119.2 . .
C5 C4 C3 117.9(3) . .
C5 C4 H4 121.1 . .
C3 C4 H4 121.1 . .
C6 C5 C4 121.8(3) . .
C6 C5 C8 118.4(3) . .
C4 C5 C8 119.8(3) . .
C5 C6 C1 119.2(3) . .
C5 C6 H6 120.4 . .
C1 C6 H6 120.4 . .
O2 C7 O1 124.3(3) . .
O2 C7 C1 117.3(3) . .
O1 C7 C1 118.4(3) . .
O3 C8 O4 123.9(3) . .
O3 C8 C5 119.1(3) . .
O4 C8 C5 117.0(3) . .
C10 C9 C14 118.8(3) . .
C10 C9 C2 118.1(3) . .
C14 C9 C2 122.4(3) . .
C9 C10 C11 121.4(3) . .
C9 C10 H10 119.3 . .
C11 C10 H10 119.3 . .
C12 C11 C10 119.6(3) . .
C12 C11 H11 120.2 . .
C10 C11 H11 120.2 . .
C13 C12 C11 119.2(3) . .
C13 C12 C16 119.1(3) . 2_645
C11 C12 C16 121.7(3) . 2_645
C12 C13 C14 121.1(3) . .
C12 C13 H13 119.4 . .
C14 C13 H13 119.4 . .
C13 C14 C9 119.8(3) . .
C13 C14 C15 116.9(3) . .
C9 C14 C15 123.3(3) . .
O6 C15 O5 122.4(3) . .
O6 C15 C14 117.9(3) . .
O5 C15 C14 119.6(3) . .
O7 C16 O8 127.2(3) . .
O7 C16 C12 116.6(3) . 2_645
O8 C16 C12 116.2(3) . 2_645
N1 C17 N2 110.6(3) . .
N1 C17 H17 124.7 . .
N2 C17 H17 124.7 . .
C19 C18 N1 108.3(3) . .
C19 C18 H18 125.8 . .
N1 C18 H18 125.8 . .
N2 C19 C18 107.9(3) . .
N2 C19 H19 126.0 . .
C18 C19 H19 126.0 . .
C25 C20 N2 118.6(4) . .
C25 C20 C21 123.4(5) . .
N2 C20 C21 118.0(4) . .
C22 C21 C20 117.3(6) . .
C22 C21 H21A 121.4 . .
C20 C21 H21A 121.4 . .
C21 C22 C23 122.8(6) . .
C21 C22 H22A 118.6 . .
C23 C22 H22A 118.6 . .
C26 C23 C24 126.2(5) . .
C26 C23 C22 120.8(4) . .
C24 C23 C22 112.8(5) . .
C23 C24 C25 125.0(7) . .
C23 C24 H24A 117.5 . .
C25 C24 H24A 117.5 . .
C20 C25 C24 118.7(6) . .
C20 C25 H25A 120.6 . .
C24 C25 H25A 120.6 . .
C23 C26 C27 121.2(3) . .
C23 C26 C31 122.9(3) . .
C27 C26 C31 115.5(3) . .
C28 C27 C26 120.7(3) . .
C28 C27 H27 119.6 . .
C26 C27 H27 119.6 . .
C29 C28 C27 122.6(3) . .
C29 C28 H28 118.7 . .
C27 C28 H28 118.7 . .
C28 C29 C30 118.6(3) . .
C28 C29 N3 119.5(3) . .
C30 C29 N3 121.9(3) . .
C31 C30 C29 120.5(3) . .
C31 C30 H30 119.7 . .
C29 C30 H30 119.7 . .
C30 C31 C26 121.8(3) . .
C30 C31 H31 119.1 . .
C26 C31 H31 119.1 . .
N4 C32 N3 111.0(3) . .
N4 C32 H32 124.5 . .
N3 C32 H32 124.5 . .
C34 C33 N4 110.3(3) . .
C34 C33 H33 124.9 . .
N4 C33 H33 124.9 . .
C33 C34 N3 106.3(3) . .
C33 C34 H34 126.9 . .
N3 C34 H34 126.9 . .
C22' C21' H21B 120.1 . .
C21' C22' H22B 118.2 . .
C25' C24' H24B 119.7 . .
C24' C25' H25B 122.0 . .
C17 N1 C18 105.7(3) . .
C17 N1 Ni2 125.8(2) . .
C18 N1 Ni2 126.0(2) . .
C19 N2 C17 107.5(3) . .
C19 N2 C20 127.9(3) . .
C17 N2 C20 124.5(3) . .
C32 N3 C34 107.3(3) . .
C32 N3 C29 125.4(3) . .
C34 N3 C29 127.3(3) . .
C32 N4 C33 105.1(3) . .
C32 N4 Ni2 124.7(2) . 7_655
C33 N4 Ni2 129.8(2) . 7_655
O7 Ni1 O7 180.00(11) 17_756 .
O7 Ni1 O5 90.39(9) 17_756 .
O7 Ni1 O5 89.61(9) . .
O7 Ni1 O5 89.61(9) 17_756 17_756
O7 Ni1 O5 90.39(9) . 17_756
O5 Ni1 O5 180.00(10) . 17_756
O7 Ni1 O1 89.48(9) 17_756 17_756
O7 Ni1 O1 90.52(9) . 17_756
O5 Ni1 O1 77.99(9) . 17_756
O5 Ni1 O1 102.01(9) 17_756 17_756
O7 Ni1 O1 90.52(9) 17_756 .
O7 Ni1 O1 89.48(9) . .
O5 Ni1 O1 102.01(9) . .
O5 Ni1 O1 77.99(9) 17_756 .
O1 Ni1 O1 180.00(5) 17_756 .
O8 Ni2 N4 90.40(10) . 7_645
O8 Ni2 N1 89.01(11) . .
N4 Ni2 N1 96.17(10) 7_645 .
O8 Ni2 O5 94.18(9) . 17_756
N4 Ni2 O5 172.84(10) 7_645 17_756
N1 Ni2 O5 89.41(10) . 17_756
O8 Ni2 O1 88.69(9) . .
N4 Ni2 O1 96.42(9) 7_645 .
N1 Ni2 O1 167.22(10) . .
O5 Ni2 O1 78.21(9) 17_756 .
O8 Ni2 O1W 168.66(9) . .
N4 Ni2 O1W 78.50(10) 7_645 .
N1 Ni2 O1W 89.87(11) . .
O5 Ni2 O1W 97.09(9) 17_756 .
O1 Ni2 O1W 94.80(9) . .
C7 O1 Ni1 126.6(2) . .
C7 O1 Ni2 122.2(2) . .
Ni1 O1 Ni2 97.13(9) . .
C8 O4 H4B 103.6 . .
C15 O5 Ni2 115.5(2) . 17_756
C15 O5 Ni1 124.8(2) . .
Ni2 O5 Ni1 97.93(10) 17_756 .
C16 O7 Ni1 131.7(2) . .
C16 O8 Ni2 127.7(2) . .
Ni2 O1W H1WB 109.4 . .
Ni2 O1W H1WC 109.5 . .
H1WB O1W H1WC 109.5 . .
H2WA O2W H2WD 125.3 . .
H3WF O3W H3WE 109.5 . .

loop_
_geom_bond_atom_site_label_1
_geom_bond_atom_site_label_2
_geom_bond_distance
_geom_bond_site_symmetry_2
C1 C2 1.403(4) .
C1 C6 1.405(4) .
C1 C7 1.492(5) .
C2 C3 1.399(5) .
C2 C9 1.489(4) .
C3 C4 1.406(4) .
C3 H3 0.9300 .
C4 C5 1.403(5) .
C4 H4 0.9300 .
C5 C6 1.388(5) .
C5 C8 1.498(4) .
C6 H6 0.9300 .
C7 O2 1.233(4) .
C7 O1 1.284(4) .
C8 O3 1.232(4) .
C8 O4 1.262(4) .
C9 C10 1.373(4) .
C9 C14 1.400(4) .
C10 C11 1.407(4) .
C10 H10 0.9300 .
C11 C12 1.385(4) .
C11 H11 0.9300 .
C12 C13 1.383(5) .
C12 C16 1.503(4) 2_645
C13 C14 1.393(4) .
C13 H13 0.9300 .
C14 C15 1.483(5) .
C15 O6 1.239(4) .
C15 O5 1.274(4) .
C16 O7 1.254(4) .
C16 O8 1.255(4) .
C16 C12 1.503(4) 2_645
C17 N1 1.333(4) .
C17 N2 1.351(4) .
C17 H17 0.9300 .
C18 C19 1.365(5) .
C18 N1 1.373(4) .
C18 H18 0.9300 .
C19 N2 1.333(4) .
C19 H19 0.9300 .
C20 C25 1.338(8) .
C20 N2 1.431(4) .
C20 C21 1.473(7) .
C21 C22 1.362(9) .
C21 H21A 0.9300 .
C22 C23 1.569(8) .
C22 H22A 0.9300 .
C23 C26 1.379(5) .
C23 C24 1.384(8) .
C24 C25 1.448(9) .
C24 H24A 0.9300 .
C25 H25A 0.9300 .
C26 C27 1.407(5) .
C26 C31 1.426(5) .
C27 C28 1.376(5) .
C27 H27 0.9300 .
C28 C29 1.356(5) .
C28 H28 0.9300 .
C29 C30 1.379(5) .
C29 N3 1.395(4) .
C30 C31 1.376(5) .
C30 H30 0.9300 .
C31 H31 0.9300 .
C32 N4 1.339(4) .
C32 N3 1.365(4) .
C32 H32 0.9300 .
C33 C34 1.355(5) .
C33 N4 1.395(4) .
C33 H33 0.9300 .
C34 N3 1.386(4) .
C34 H34 0.9300 .
C21' C22' 1.442(9) .
C21' H21B 0.9300 .
C22' H22B 0.9300 .
C24' C25' 1.606(9) .
C24' H24B 0.9300 .
C25' H25B 0.9300 .
N1 Ni2 2.050(3) .
N4 Ni2 2.024(3) 7_655
Ni1 O7 1.988(2) 17_756
Ni1 O7 1.988(2) .
Ni1 O5 2.117(2) .
Ni1 O5 2.117(2) 17_756
Ni1 O1 2.119(2) 17_756
Ni1 O1 2.119(2) .
Ni2 O8 2.018(2) .
Ni2 N4 2.024(3) 7_645
Ni2 O5 2.101(2) 17_756
Ni2 O1 2.125(2) .
Ni2 O1W 2.150(2) .
O4 H4B 0.8500 .
O5 Ni2 2.101(2) 17_756
O1W H1WB 0.8501 .
O1W H1WC 0.8500 .
O2W H2WA 0.8500 .
O2W H2WD 0.8502 .
O3W H3WF 0.8498 .
O3W H3WE 0.8501 .

loop_
_geom_torsion_atom_site_label_1
_geom_torsion_atom_site_label_2
_geom_torsion_atom_site_label_3
_geom_torsion_atom_site_label_4
_geom_torsion
_geom_torsion_site_symmetry_1
_geom_torsion_site_symmetry_4
C6 C1 C2 C3 -4.2(5) . .
C7 C1 C2 C3 177.8(3) . .
C6 C1 C2 C9 171.7(3) . .
C7 C1 C2 C9 -6.3(5) . .
C1 C2 C3 C4 0.6(5) . .
C9 C2 C3 C4 -175.7(3) . .
C2 C3 C4 C5 1.5(5) . .
C3 C4 C5 C6 -0.1(5) . .
C3 C4 C5 C8 177.2(3) . .
C4 C5 C6 C1 -3.4(5) . .
C8 C5 C6 C1 179.3(3) . .
C2 C1 C6 C5 5.6(5) . .
C7 C1 C6 C5 -176.3(3) . .
C2 C1 C7 O2 134.4(3) . .
C6 C1 C7 O2 -43.7(4) . .
C2 C1 C7 O1 -44.2(4) . .
C6 C1 C7 O1 137.7(3) . .
C6 C5 C8 O3 -0.7(5) . .
C4 C5 C8 O3 -178.0(3) . .
C6 C5 C8 O4 179.7(3) . .
C4 C5 C8 O4 2.4(5) . .
C3 C2 C9 C10 98.7(4) . .
C1 C2 C9 C10 -77.4(4) . .
C3 C2 C9 C14 -71.8(4) . .
C1 C2 C9 C14 112.2(4) . .
C14 C9 C10 C11 0.2(5) . .
C2 C9 C10 C11 -170.6(3) . .
C9 C10 C11 C12 2.3(5) . .
C10 C11 C12 C13 -1.7(5) . .
C10 C11 C12 C16 -179.8(3) . 2_645
C11 C12 C13 C14 -1.2(5) . .
C16 C12 C13 C14 177.0(3) 2_645 .
C12 C13 C14 C9 3.6(5) . .
C12 C13 C14 C15 -175.0(3) . .
C10 C9 C14 C13 -3.1(5) . .
C2 C9 C14 C13 167.3(3) . .
C10 C9 C14 C15 175.4(3) . .
C2 C9 C14 C15 -14.2(5) . .
C13 C14 C15 O6 -27.5(5) . .
C9 C14 C15 O6 154.0(3) . .
C13 C14 C15 O5 151.4(3) . .
C9 C14 C15 O5 -27.1(5) . .
N1 C18 C19 N2 0.4(4) . .
C25 C20 C21 C22 0.8(9) . .
N2 C20 C21 C22 178.5(5) . .
C20 C21 C22 C23 0.2(10) . .
C21 C22 C23 C26 -176.3(6) . .
C21 C22 C23 C24 -1.8(9) . .
C26 C23 C24 C25 176.8(5) . .
C22 C23 C24 C25 2.6(8) . .
N2 C20 C25 C24 -177.8(4) . .
C21 C20 C25 C24 -0.1(8) . .
C23 C24 C25 C20 -1.9(9) . .
C24 C23 C26 C27 -131.9(5) . .
C22 C23 C26 C27 41.8(6) . .
C24 C23 C26 C31 39.6(6) . .
C22 C23 C26 C31 -146.6(4) . .
C23 C26 C27 C28 176.7(3) . .
C31 C26 C27 C28 4.6(5) . .
C26 C27 C28 C29 -5.2(6) . .
C27 C28 C29 C30 3.2(5) . .
C27 C28 C29 N3 -174.8(3) . .
C28 C29 C30 C31 -0.9(5) . .
N3 C29 C30 C31 177.1(3) . .
C29 C30 C31 C26 0.6(5) . .
C23 C26 C31 C30 -174.3(3) . .
C27 C26 C31 C30 -2.4(5) . .
N4 C33 C34 N3 0.2(4) . .
N2 C17 N1 C18 1.0(4) . .
N2 C17 N1 Ni2 164.0(2) . .
C19 C18 N1 C17 -0.9(4) . .
C19 C18 N1 Ni2 -163.8(2) . .
C18 C19 N2 C17 0.2(4) . .
C18 C19 N2 C20 175.6(3) . .
N1 C17 N2 C19 -0.8(4) . .
N1 C17 N2 C20 -176.3(3) . .
C25 C20 N2 C19 -127.4(5) . .
C21 C20 N2 C19 54.8(5) . .
C25 C20 N2 C17 47.2(5) . .
C21 C20 N2 C17 -130.7(4) . .
N4 C32 N3 C34 -0.5(4) . .
N4 C32 N3 C29 178.6(3) . .
C33 C34 N3 C32 0.2(4) . .
C33 C34 N3 C29 -178.9(3) . .
C28 C29 N3 C32 21.5(5) . .
C30 C29 N3 C32 -156.5(3) . .
C28 C29 N3 C34 -159.6(3) . .
C30 C29 N3 C34 22.3(5) . .
N3 C32 N4 C33 0.6(4) . .
N3 C32 N4 Ni2 174.2(2) . 7_655
C34 C33 N4 C32 -0.5(4) . .
C34 C33 N4 Ni2 -173.7(2) . 7_655
C17 N1 Ni2 O8 -167.7(3) . .
C18 N1 Ni2 O8 -8.2(3) . .
C17 N1 Ni2 N4 102.0(3) . 7_645
C18 N1 Ni2 N4 -98.5(3) . 7_645
C17 N1 Ni2 O5 -73.6(3) . 17_756
C18 N1 Ni2 O5 86.0(3) . 17_756
C17 N1 Ni2 O1 -88.1(5) . .
C18 N1 Ni2 O1 71.5(6) . .
C17 N1 Ni2 O1W 23.5(3) . .
C18 N1 Ni2 O1W -176.9(3) . .
O2 C7 O1 Ni1 135.6(3) . .
C1 C7 O1 Ni1 -45.9(4) . .
O2 C7 O1 Ni2 5.0(4) . .
C1 C7 O1 Ni2 -176.47(19) . .
O7 Ni1 O1 C7 -28.1(3) 17_756 .
O7 Ni1 O1 C7 151.9(3) . .
O5 Ni1 O1 C7 62.5(3) . .
O5 Ni1 O1 C7 -117.5(3) 17_756 .
O7 Ni1 O1 Ni2 111.56(9) 17_756 .
O7 Ni1 O1 Ni2 -68.44(9) . .
O5 Ni1 O1 Ni2 -157.93(9) . .
O5 Ni1 O1 Ni2 22.07(9) 17_756 .
O8 Ni2 O1 C7 -145.6(2) . .
N4 Ni2 O1 C7 -55.4(2) 7_645 .
N1 Ni2 O1 C7 134.7(4) . .
O5 Ni2 O1 C7 119.8(2) 17_756 .
O1W Ni2 O1 C7 23.6(2) . .
O8 Ni2 O1 Ni1 72.31(9) . .
N4 Ni2 O1 Ni1 162.56(10) 7_645 .
N1 Ni2 O1 Ni1 -7.4(5) . .
O5 Ni2 O1 Ni1 -22.24(9) 17_756 .
O1W Ni2 O1 Ni1 -118.49(9) . .
O6 C15 O5 Ni2 -5.7(4) . 17_756
C14 C15 O5 Ni2 175.4(2) . 17_756
O6 C15 O5 Ni1 115.5(3) . .
C14 C15 O5 Ni1 -63.4(4) . .
O7 Ni1 O5 C15 164.2(3) 17_756 .
O7 Ni1 O5 C15 -15.8(3) . .
O1 Ni1 O5 C15 -106.5(3) 17_756 .
O1 Ni1 O5 C15 73.5(3) . .
O7 Ni1 O5 Ni2 -67.00(10) 17_756 17_756
O7 Ni1 O5 Ni2 113.00(10) . 17_756
O1 Ni1 O5 Ni2 22.39(9) 17_756 17_756
O1 Ni1 O5 Ni2 -157.61(9) . 17_756
O8 C16 O7 Ni1 7.7(5) . .
C12 C16 O7 Ni1 -172.7(2) 2_645 .
O5 Ni1 O7 C16 134.8(3) . .
O5 Ni1 O7 C16 -45.2(3) 17_756 .
O1 Ni1 O7 C16 -147.2(3) 17_756 .
O1 Ni1 O7 C16 32.8(3) . .
O7 C16 O8 Ni2 -1.1(5) . .
C12 C16 O8 Ni2 179.2(2) 2_645 .
N4 Ni2 O8 C16 -139.2(3) 7_645 .
N1 Ni2 O8 C16 124.7(3) . .
O5 Ni2 O8 C16 35.3(3) 17_756 .
O1 Ni2 O8 C16 -42.7(3) . .
O1W Ni2 O8 C16 -150.9(4) . .
